data_2010895
loop_
_publ_author_name
'Baughman, Russell G.'
'Brink, Daniel J.'
'Butler, Jill M.'
'New, Pamela R.'

_publ_section_title
;
 Three complexes of
 bis(<i>N</i>-methylbenzohydroxamato-<i>O</i>,<i>O</i>')copper(II)
;
_journal_issue 5
_journal_name_full 'Acta Crystallographica Section C'
_journal_page_first 528
_journal_page_last 531
_journal_paper_doi 10.1107/S0108270100001025
_journal_volume 56
_journal_year 2000
_chemical_formula_iupac '[Cu(C8 H7 ClNO2 )2 ]'
_chemical_formula_moiety 'C16 H14 Cl2 Cu N2 O4'
_chemical_formula_sum 'C16 H14 Cl2 Cu N2 O4'
_chemical_formula_weight 432.74
_chemical_name_systematic
;
 Bis(4-chloro-N-methylbenzohydroxamato-O,O') copper(II)
;
_space_group_IT_number 14
_symmetry_cell_setting monoclinic
_symmetry_space_group_name_Hall '-P 2yn'
_symmetry_space_group_name_H-M 'P 1 21/n 1'
_audit_creation_method SHELXL
_cell_angle_alpha 90.00
_cell_angle_beta 116.454(9)
_cell_angle_gamma 90.00
_cell_formula_units_Z 2
_cell_length_a 6.5953(9)
_cell_length_b 19.503(2)
_cell_length_c 7.3870(10)
_cell_measurement_reflns_used 50
_cell_measurement_temperature 288(2)
_cell_measurement_theta_max 23.63
_cell_measurement_theta_min 7.22
_cell_volume 850.7(2)
_computing_cell_refinement
;
 P3/P4-PC Diffractometer Program
;
_computing_data_collection
;
 P3/P4-PC Diffractometer Program (Siemens, 1991a)
;
_computing_data_reduction 'XDISK (Siemens, 1991b)'
_computing_molecular_graphics 'SHELXTL/PC (Sheldrick, 1990b)'
_computing_publication_material
;
 SHELXTL/PC and SHELXL93
;
_computing_structure_refinement 'SHELXL93 (Sheldrick, 1993)'
_computing_structure_solution 'SHELXS86 (Sheldrick, 1990a)'
_diffrn_ambient_temperature 288(2)
_diffrn_measurement_device 'Siemens/Bruker P3 diffractometer'
_diffrn_measurement_method \q/2\q
_diffrn_radiation_monochromator graphite
_diffrn_radiation_source 'normal-focus sealed tube'
_diffrn_radiation_type MoK\a
_diffrn_radiation_wavelength .71073
_diffrn_reflns_av_R_equivalents .0129
_diffrn_reflns_av_sigmaI/netI .0219
_diffrn_reflns_limit_h_max 7
_diffrn_reflns_limit_h_min 0
_diffrn_reflns_limit_k_max 23
_diffrn_reflns_limit_k_min 0
_diffrn_reflns_limit_l_max 7
_diffrn_reflns_limit_l_min -8
_diffrn_reflns_number 1616
_diffrn_reflns_theta_max 25.00
_diffrn_reflns_theta_min 2.09
_diffrn_standards_decay_% 'ave. of 0.92% in \s(I)s'
_diffrn_standards_interval_count 50
_diffrn_standards_number 3
_exptl_absorpt_coefficient_mu 1.622
_exptl_absorpt_correction_T_max .586
_exptl_absorpt_correction_T_min .527
_exptl_absorpt_correction_type empirical
_exptl_absorpt_process_details '(Siemens, 1991b)'
_exptl_crystal_colour 'dark green'
_exptl_crystal_density_diffrn 1.689
_exptl_crystal_density_meas ?
_exptl_crystal_description prism
_exptl_crystal_F_000 438
_exptl_crystal_size_max .43
_exptl_crystal_size_mid .38
_exptl_crystal_size_min .33
_refine_diff_density_max .352
_refine_diff_density_min -.245
_refine_ls_extinction_method none
_refine_ls_goodness_of_fit_all 1.101
_refine_ls_goodness_of_fit_ref 1.117
_refine_ls_hydrogen_treatment constr
_refine_ls_matrix_type full
_refine_ls_number_parameters 115
_refine_ls_number_reflns 1478
_refine_ls_number_restraints 0
_refine_ls_restrained_S_all 1.139
_refine_ls_restrained_S_obs 1.117
_refine_ls_R_factor_all .0400
_refine_ls_R_factor_gt .0299
_refine_ls_shift/su_max .000
_refine_ls_shift/su_mean .000
_refine_ls_structure_factor_coef Fsqd
_refine_ls_weighting_details 'w = 1/[\s^2^(Fo^2^)+(0.0378P)^2^+0.5359P] where P=(Fo^2^+2Fc^2^)/3'
_refine_ls_weighting_scheme calc
_refine_ls_wR_factor_all .0839
_refine_ls_wR_factor_ref .0755
_reflns_number_gt 1269
_reflns_number_total 1487
_reflns_threshold_expression >2sigma(I)
_cod_data_source_file da1108.cif
_cod_data_source_block II
_cod_depositor_comments
;
The following automatic conversions were performed:
'_symmetry_cell_setting' value 'Monoclinic' changed to 'monoclinic'
according to '/home/saulius/struct/CIF-dictionaries/cif_core.dic'
dictionary named 'cif_core.dic' version 2.4.1 from 2010-06-29.

Automatic conversion script
Id: cif_fix_enum 1527 2010-12-29 10:47:43Z saulius 

The following automatic conversions were performed:

'_symmetry_cell_setting' value 'Monoclinic' changed to 'monoclinic'
according to /home/saulius/struct/CIF-dictionaries/cif_core.dic
dictionary named 'cif_core.dic' version 2.4.1 from 2010-06-29.

Automatic conversion script
Id: cif_fix_values 1715 2011-07-08 13:25:40Z adriana 

The following automatic conversions were performed:

'_exptl_crystal_density_meas' value 'not measured' was changed to '?'
- the value is perceived as not measured.

Automatic conversion script
Id: cif_fix_values 3008 2015-01-20 13:52:24Z robertas 

The following automatic conversions were performed:

'_refine_ls_weighting_scheme' value 'calc w =
1/[\s^2^(Fo^2^)+(0.0378P)^2^+0.5359P] where P=(Fo^2^+2Fc^2^)/3' was
changed to 'calc'. New tag '_refine_ls_weighting_details' was
created. The value of the new tag was set to 'w =
1/[\s^2^(Fo^2^)+(0.0378P)^2^+0.5359P] where P=(Fo^2^+2Fc^2^)/3'.

Automatic conversion script
Id: cif_fix_values 3143 2015-03-26 13:38:13Z robertas 
;
_cod_original_sg_symbol_H-M 'P 21/n'
_cod_database_code 2010895

loop_
_symmetry_equiv_pos_as_xyz
'x, y, z'
'-x+1/2, y+1/2, -z+1/2'
'-x, -y, -z'
'x-1/2, -y-1/2, z-1/2'

loop_
_atom_site_aniso_label
_atom_site_aniso_U_11
_atom_site_aniso_U_22
_atom_site_aniso_U_33
_atom_site_aniso_U_12
_atom_site_aniso_U_13
_atom_site_aniso_U_23
Cu .0332(3) .0219(2) .0404(3) -.0048(2) .0175(2) -.0015(2)
Cl .0689(5) .0346(4) .0607(5) -.0198(4) .0299(4) .0028(4)
O1 .0384(11) .0223(10) .0519(12) -.0050(8) .0173(9) .0056(8)
O2 .0319(10) .0274(10) .0497(12) -.0029(8) .0142(9) .0050(9)
N1 .0341(12) .0234(11) .0430(13) -.0047(10) .0178(10) .0002(10)
C1 .035(2) .037(2) .051(2) -.0035(13) .0081(14) .0059(14)
C2 .0354(15) .0224(13) .0355(15) -.0033(11) .0171(12) -.0031(11)
C3 .0304(14) .0232(13) .0324(14) -.0019(10) .0109(12) .0017(11)
C4 .0331(15) .0283(14) .040(2) -.0006(11) .0178(12) -.0012(12)
C5 .047(2) .0234(13) .038(2) -.0004(12) .0195(13) -.0011(12)
C6 .038(2) .0267(14) .0318(14) -.0107(12) .0097(12) .0028(11)
C7 .0327(15) .038(2) .043(2) -.0011(12) .0192(13) .0068(13)
C8 .035(2) .0288(14) .043(2) .0027(12) .0188(13) .0010(12)

loop_
_atom_site_label
_atom_site_fract_x
_atom_site_fract_y
_atom_site_fract_z
_atom_site_U_iso_or_equiv
_atom_site_thermal_displace_type
_atom_site_calc_flag
_atom_site_refinement_flags
_atom_site_occupancy
_atom_site_disorder_group
_atom_site_type_symbol
Cu .0000 .0000 .5000 .0314(2) Uani d S 1 . Cu
Cl .7297(2) .36082(4) .49705(13) .0543(2) Uani d . 1 . Cl
O1 .3087(3) -.01377(9) .6787(3) .0385(5) Uani d . 1 . O
O2 .0990(3) .08963(9) .4608(3) .0378(5) Uani d . 1 . O
N1 .4280(4) .04429(11) .6805(4) .0333(5) Uani d . 1 . N
C1 .6642(5) .0409(2) .8256(5) .0454(8) Uani d . 1 . C
H1A .7388 .0826 .8204 .080 Uiso d R 1 . H
H1B .6758 .0351 .9589 .080 Uiso d R 1 . H
H1C .7347 .0028 .7938 .080 Uiso d R 1 . H
C2 .3131(4) .09554(13) .5658(4) .0306(6) Uani d . 1 . C
C3 .4271(4) .16039(13) .5560(4) .0298(6) Uani d . 1 . C
C4 .3423(5) .22191(13) .5893(4) .0332(6) Uani d . 1 . C
H4A .2166 .22153 .6218 .080 Uiso d R 1 . H
C5 .4382(5) .28373(14) .5757(4) .0361(6) Uani d . 1 . C
H5A .3831 .32620 .6026 .080 Uiso d R 1 . H
C6 .6143(5) .28318(14) .5231(4) .0345(6) Uani d . 1 . C
C7 .7003(5) .22280(15) .4881(4) .0373(7) Uani d . 1 . C
H7A .8238 .22355 .4528 .080 Uiso d R 1 . H
C8 .6061(5) .16117(14) .5051(4) .0351(6) Uani d . 1 . C
H8A .6646 .11881 .4814 .080 Uiso d R 1 . H

loop_
_atom_type_symbol
_atom_type_description
_atom_type_scat_dispersion_real
_atom_type_scat_dispersion_imag
_atom_type_scat_source
C C .0033 .0016 'International Tables Vol C Tables 4.2.6.8 and 6.1.1.4'
H H .0000 .0000 'International Tables Vol C Tables 4.2.6.8 and 6.1.1.4'
N N .0061 .0033 'International Tables Vol C Tables 4.2.6.8 and 6.1.1.4'
O O .0106 .0060 'International Tables Vol C Tables 4.2.6.8 and 6.1.1.4'
Cl Cl .1484 .1585 'International Tables Vol C Tables 4.2.6.8 and 6.1.1.4'
Cu Cu .3201 1.2651 'International Tables Vol C Tables 4.2.6.8 and 6.1.1.4'

loop_
_geom_angle_atom_site_label_1
_geom_angle_atom_site_label_2
_geom_angle_atom_site_label_3
_geom_angle_site_symmetry_1
_geom_angle_site_symmetry_3
_geom_angle
_geom_angle_publ_flag
O1 Cu O1 . 3_556 180.0 ?
O1 Cu O2 . . 84.39(8) y
O1 Cu O2 3_556 . 95.61(8) ?
O1 Cu O2 . 3_556 95.61(8) ?
O1 Cu O2 3_556 3_556 84.39(8) ?
O2 Cu O2 . 3_556 180.0 ?
N1 O1 Cu . . 108.90(14) y
C2 O2 Cu . . 110.3(2) y
C2 N1 O1 . . 117.2(2) y
C2 N1 C1 . . 129.5(2) y
O1 N1 C1 . . 113.1(2) y
O2 C2 N1 . . 119.2(2) y
O2 C2 C3 . . 119.5(2) ?
N1 C2 C3 . . 121.3(2) ?
C8 C3 C4 . . 119.7(2) ?
C8 C3 C2 . . 122.0(2) ?
C4 C3 C2 . . 118.2(2) ?
C5 C4 C3 . . 120.3(3) ?
C6 C5 C4 . . 118.8(2) ?
C5 C6 C7 . . 121.8(2) ?
C5 C6 Cl . . 119.2(2) ?
C7 C6 Cl . . 118.9(2) ?
C6 C7 C8 . . 119.0(3) ?
C7 C8 C3 . . 120.3(3) ?

loop_
_geom_bond_atom_site_label_1
_geom_bond_atom_site_label_2
_geom_bond_site_symmetry_2
_geom_bond_distance
_geom_bond_publ_flag
Cu O1 . 1.888(2) y
Cu O1 3_556 1.888(2) ?
Cu O2 . 1.932(2) y
Cu O2 3_556 1.932(2) ?
Cl C6 . 1.744(3) ?
O1 N1 . 1.376(3) y
O2 C2 . 1.278(3) y
N1 C2 . 1.311(3) y
N1 C1 . 1.446(4) y
C2 C3 . 1.490(3) ?
C3 C8 . 1.390(4) ?
C3 C4 . 1.391(4) ?
C4 C5 . 1.386(4) ?
C5 C6 . 1.379(4) ?
C6 C7 . 1.381(4) ?
C7 C8 . 1.384(4) ?
